data_7135813
loop_
_publ_author_name
'Li, Meng-Yu'
'Tong, Ke-Wei'
'Zhang, Li'
'Lu, Ming-Hua'
'Maimaitijiang, Abudula'
'Song, Bai-Qiao'
'Liu, Zunqi'
'Yang, Peng'
'Wang, Yanhu'

_publ_section_title
;
 Bent Ligand-Directed Assembly and Adsorption Property Modulation of
 Pseudo-tetrahedral polyoxometalate-organic cages
;
_journal_name_full 'Chemical Communications'
_journal_paper_doi 10.1039/D6CC01941B
_journal_year 2026
_chemical_formula_moiety 'C140 H160 N4 O108 P4 S6 V24, 2(C4 H12 N)'
_chemical_formula_sum 'C148 H184 N6 O108 P4 S6 V24'
_chemical_formula_weight 5313.80
_space_group_crystal_system tetragonal
_space_group_IT_number 82
_space_group_name_Hall 'I -4'
_space_group_name_H-M_alt 'I -4'
_atom_sites_solution_hydrogens geom
_audit_creation_date 2026-03-05
_audit_creation_method
;
Olex2 1.5-beta
(compiled 2022.04.07 svn.rca3783a0 for OlexSys, GUI svn.r6498)
;
_audit_update_record
;
2026-03-22 deposited with the CCDC.	2026-05-12 downloaded from the CCDC.
;
_cell_angle_alpha 90
_cell_angle_beta 90
_cell_angle_gamma 90
_cell_formula_units_Z 2
_cell_length_a 24.1077(11)
_cell_length_b 24.1077(11)
_cell_length_c 24.5893(18)
_cell_measurement_reflns_used 6055
_cell_measurement_temperature 150(2)
_cell_measurement_theta_max 36.749
_cell_measurement_theta_min 2.567
_cell_volume 14290.8(14)
_computing_cell_refinement 'SAINT V8.42 (?, 2016)'
_computing_data_reduction 'SAINT V8.42 (?, 2016)'
_computing_molecular_graphics 'Olex2 1.5-beta (Dolomanov et al., 2009)'
_computing_publication_material 'Olex2 1.5-beta (Dolomanov et al., 2009)'
_computing_structure_refinement 'SHELXL 2018/3 (Sheldrick, 2015)'
_computing_structure_solution 'SHELXT 2018/2 (Sheldrick, 2018)'
_diffrn_ambient_temperature 150.00
_diffrn_measured_fraction_theta_full 0.973
_diffrn_measured_fraction_theta_max 0.972
_diffrn_measurement_device_type 'CCD Area Detector'
_diffrn_radiation_type CuK\a
_diffrn_radiation_wavelength 1.54178
_diffrn_reflns_av_R_equivalents 0.1067
_diffrn_reflns_av_unetI/netI 0.1508
_diffrn_reflns_Laue_measured_fraction_full 0.973
_diffrn_reflns_Laue_measured_fraction_max 0.972
_diffrn_reflns_limit_h_max 20
_diffrn_reflns_limit_h_min -21
_diffrn_reflns_limit_k_max 18
_diffrn_reflns_limit_k_min -18
_diffrn_reflns_limit_l_max 22
_diffrn_reflns_limit_l_min -21
_diffrn_reflns_number 23812
_diffrn_reflns_point_group_measured_fraction_full 0.940
_diffrn_reflns_point_group_measured_fraction_max 0.939
_diffrn_reflns_theta_full 44.479
_diffrn_reflns_theta_max 44.479
_diffrn_reflns_theta_min 2.567
_diffrn_source_current 1.21
_diffrn_source_power 0.0605
_diffrn_source_voltage 50.0
_exptl_absorpt_coefficient_mu 7.510
_exptl_crystal_colour 'clear dark orange'
_exptl_crystal_colour_lustre clear
_exptl_crystal_colour_modifier dark
_exptl_crystal_colour_primary orange
_exptl_crystal_density_diffrn 1.235
_exptl_crystal_description block
_exptl_crystal_F_000 5372
_exptl_crystal_size_max 0.16
_exptl_crystal_size_mid 0.15
_exptl_crystal_size_min 0.12
_platon_squeeze_details
;
TITL cu_2026011604_0m_I -4         R = 0.10                                     
CELL   24.1077   24.1077   24.5893     90.00     90.00     90.00                
SPGR I-4                                                                        
# Solvent Accessible Volume =      5487                                         
# Electrons Found in S.A.V. =      1463                                         
# Note: Atoms in Void are Labelled as Cxxx and Qxxx for all Others              
C101 0.974 0.498 0.109 !       2.38 eA-3                                        
C102 0.363 0.499 0.430 !       2.19 eA-3                                        
C103 0.055 0.273 0.453 !       2.00 eA-3                                        
C104 0.993 0.422 0.409 !       1.98 eA-3                                        
C105 0.285 0.476 0.056 !       1.87 eA-3                                        
C106 0.225 0.444 0.014 !       1.84 eA-3                                        
C107 0.337 0.475 0.040 !       1.79 eA-3                                        
C108 0.112 0.493 0.126 !       1.77 eA-3                                        
C109 0.235 0.509 0.069 !       1.73 eA-3                                        
C110 0.771 0.030 0.477 !       1.73 eA-3                                        
C111 0.587 0.556-0.001 !       1.72 eA-3                                        
C112 0.539 0.463 0.004 !       1.71 eA-3                                        
C113 0.989 0.466 0.243 !       1.69 eA-3                                        
C114 0.115 0.094 0.072 !       1.69 eA-3                                        
Q115 0.829 0.921 0.055 !       1.68 eA-3                                        
C116 0.005 0.563 0.375 !       1.68 eA-3                                        
C117 0.835 0.529 0.006 !       1.68 eA-3                                        
C118 0.030 0.199 0.067 !       1.68 eA-3                                        
C119 0.850 0.994 0.115 !       1.66 eA-3                                        
C120 0.265 0.447 0.013 !       1.65 eA-3                                        
C121 0.354 0.508 0.002 !       1.63 eA-3                                        
C122 0.499 0.842 0.050 !       1.62 eA-3                                        
C123 0.014 0.606 0.408 !       1.62 eA-3                                        
Q124 0.671 0.483 0.060 !       1.62 eA-3                                        
C125 0.892 0.975 0.151 !       1.61 eA-3                                        
C126 0.224 0.531 0.007 !       1.61 eA-3                                        
C127 0.337 0.975 0.480 !       1.59 eA-3                                        
C128 0.938 0.782 0.485 !       1.58 eA-3                                        
C129 0.956 0.460 0.276 !       1.58 eA-3                                        
C130 1.000 0.500 0.250 !       1.58 eA-3                                        
C131 0.486 0.428 0.326 !       1.56 eA-3                                        
C132 0.684 0.577 0.021 !       1.54 eA-3                                        
C133 0.468 0.435 0.030 !       1.53 eA-3                                        
C134 0.462 0.433 0.428 !       1.52 eA-3                                        
Q135 0.031 0.834 0.068 !       1.52 eA-3                                        
C136 0.197 0.509 0.099 !       1.51 eA-3                                        
C137 0.992 0.248 0.479 !       1.51 eA-3                                        
C138 0.485 0.553 0.367 !       1.50 eA-3                                        
C139 0.551 0.507 0.631 !       1.50 eA-3                                        
C140 0.531 0.186 0.041 !       1.49 eA-3                                        
Q141 0.910 0.807 0.066 !       1.49 eA-3                                        
C142 0.979 0.659 0.376 !       1.48 eA-3                                        
C143 0.949 0.834 0.087 !       1.48 eA-3                                        
C144 0.862 0.883 0.043 !       1.48 eA-3                                        
C145 0.459 0.381 0.014 !       1.46 eA-3                                        
Q146 0.056 0.404 0.243 !       1.46 eA-3                                        
C147 0.926 0.126 0.472 !       1.45 eA-3                                        
C148 0.004 0.843 0.040 !       1.45 eA-3                                        
C149 0.142 0.455 0.040 !       1.44 eA-3                                        
C150 0.911 0.901 0.017 !       1.44 eA-3                                        
C151 0.057 0.445 0.127 !       1.44 eA-3                                        
C152 0.190 0.491 0.047 !       1.44 eA-3                                        
C153 0.690 0.991 0.547 !       1.44 eA-3                                        
C154 0.291 0.019 0.484 !       1.43 eA-3                                        
C155 0.970 0.560 0.419 !       1.43 eA-3                                        
Q156 0.722 0.452 0.320 !       1.42 eA-3                                        
C157 0.959 0.468 0.462 !       1.42 eA-3                                        
C158 0.939 0.555 0.123 !       1.42 eA-3                                        
C159 0.951 0.515 0.159 !       1.42 eA-3                                        
C160 0.411 0.507 0.014 !       1.41 eA-3                                        
Q161 0.964 0.628 0.242 !       1.40 eA-3                                        
Q162 0.603 0.303 0.495 !       1.39 eA-3                                        
C163 0.026 0.048 0.162 !       1.38 eA-3                                        
C164 0.194 1.000 0.096 !       1.37 eA-3                                        
Q165 0.006 0.549 0.089 !       1.36 eA-3                                        
C166 0.033 0.174 0.037 !       1.36 eA-3                                        
C167 0.522 0.673 0.424 !       1.36 eA-3                                        
Q168 0.092 0.523 0.289 !       1.35 eA-3                                        
Q169 0.508 0.477 0.300 !       1.35 eA-3                                        
C170 0.547 0.502 0.371 !       1.35 eA-3                                        
Q171 0.804 0.071 0.429 !       1.34 eA-3                                        
C172 0.540 0.331 0.365 !       1.34 eA-3                                        
C173 0.618 0.464 0.477 !       1.34 eA-3                                        
C174 0.963 0.342 0.404 !       1.34 eA-3                                        
C175 0.930 0.468 0.232 !       1.33 eA-3                                        
Q176 0.922 0.353 0.423 !       1.32 eA-3                                        
C177 0.103 0.514 0.180 !       1.32 eA-3                                        
C178 0.027 0.588 0.454 !       1.32 eA-3                                        
C179 0.358 0.476 0.477 !       1.30 eA-3                                        
C180 0.954 0.806 0.127 !       1.29 eA-3                                        
C181 0.905 0.016 0.120 !       1.29 eA-3                                        
Q182 0.090 0.962 0.251 !       1.29 eA-3                                        
Q183 0.172 0.156 0.026 !       1.28 eA-3                                        
C184 0.988 0.201 0.030 !       1.28 eA-3                                        
C185 0.516 0.522 0.413 !       1.26 eA-3                                        
Q186 0.927 0.460 0.118 !       1.26 eA-3                                        
Q187 0.244 0.519 0.290 !       1.26 eA-3                                        
C188 0.039 0.046 0.092 !       1.26 eA-3                                        
C189 0.480 0.587 0.312 !       1.26 eA-3                                        
Q190 0.984 0.178 0.405 !       1.25 eA-3                                        
C191 0.009 0.923 0.083 !       1.25 eA-3                                        
C192 0.179 0.033 0.066 !       1.24 eA-3                                        
Q193 0.191 0.974 0.147 !       1.24 eA-3                                        
C194 0.381 0.014 0.489 !       1.24 eA-3                                        
C195 0.570 0.357 0.474 !       1.23 eA-3                                        
Q196 0.694 0.506 0.294 !       1.23 eA-3                                        
C197 0.485 0.468 0.037 !       1.22 eA-3                                        
C198 0.452 0.416 0.486 !       1.22 eA-3                                        
C199 0.049 0.990 0.033 !       1.21 eA-3                                        
;
_refine_diff_density_max 0.275
_refine_diff_density_min -0.244
_refine_diff_density_rms 0.052
_refine_ls_abs_structure_details
;
 Refined as an inversion twin.
;
_refine_ls_abs_structure_Flack 0.218(17)
_refine_ls_extinction_method none
_refine_ls_goodness_of_fit_ref 0.912
_refine_ls_hydrogen_treatment constr
_refine_ls_matrix_type full
_refine_ls_number_parameters 738
_refine_ls_number_reflns 5266
_refine_ls_number_restraints 944
_refine_ls_restrained_S_all 0.869
_refine_ls_R_factor_all 0.1072
_refine_ls_R_factor_gt 0.0547
_refine_ls_shift/su_max 0.000
_refine_ls_shift/su_mean 0.000
_refine_ls_structure_factor_coef Fsqd
_refine_ls_weighting_details 'w=1/[\s^2^(Fo^2^)+(0.0849P)^2^] where P=(Fo^2^+2Fc^2^)/3'
_refine_ls_weighting_scheme calc
_refine_ls_wR_factor_gt 0.1264
_refine_ls_wR_factor_ref 0.1392
_reflns_Friedel_coverage 0.866
_reflns_Friedel_fraction_full 0.904
_reflns_Friedel_fraction_max 0.904
_reflns_number_gt 3127
_reflns_number_total 5266
_reflns_threshold_expression 'I > 2\s(I)'
_cod_data_source_file d6cc01941b2.cif
_cod_data_source_block cu_2026011604_0m_a_sq
_cod_original_cell_volume 14290.8(17)
_cod_database_code 7135813
_shelx_shelxl_version_number 2018/3
_shelx_space_group_comment
;
The symmetry employed for this shelxl refinement is uniquely defined
by the following loop, which should always be used as a source of
symmetry information in preference to the above space-group names.
They are only intended as comments.
;
_shelx_estimated_absorpt_t_max 0.466
_shelx_estimated_absorpt_t_min 0.380
_olex2_refinement_description
;
1. Twinned data refinement
 Scales: 0.782(17)
 0.218(17)
2. Fixed Uiso
 At 1.2 times of:
  All C(H) groups
 At 1.5 times of:
  All C(H,H,H) groups
3. Restrained distances
 C5_1-C8_1
 1.54 with sigma of 0.01
4. Uiso/Uaniso restraints and constraints
All non-hydrogen atoms have similar U: within 1A with sigma of 0.04 and sigma
for terminal atoms of 0.08 within 1A
All non-hydrogen atoms have similar U: within 2A with sigma of 0.02 and sigma
for terminal atoms of 0.04 within 2A
C1_2 \\sim O2_2: within 2A with sigma of 0.001 and sigma for terminal atoms of
0.002 within 2A
O8 \\sim V5: within 2A with sigma of 0.001 and sigma for terminal atoms of
0.002 within 2A
Uanis(O5) \\sim Ueq, Uanis(O8) \\sim Ueq: with sigma of 0.01 and sigma for
terminal atoms of 0.02
Uanis(O8) \\sim Ueq: with sigma of 0.1 and sigma for terminal atoms of 0.2
Uanis(O2_2) \\sim Ueq: with sigma of 0.1 and sigma for terminal atoms of 0.2
5. Rigid body (RIGU) restrains
 C1_1, C2_1, C3_1, C4_1, C5_1, C6_1, C7_1, C8_1, C9_1, C10_1, C11_1, C12_1,
 C13_1, C14_1, O1_1, O2_1, O3_1, O4_1, O5_1, O6_1, S1_1
 C1_2, C2_2, C3_2, C4_2, C5_2, C6_2, C7_2, C8_2, C9_2, C10_2, C11_2, C12_2,
 C13_2, C14_2, O1_2, O2_2, O3_2, O4_2, O5_2, O6_2, S1_2
 with sigma for 1-2 distances of 0.004 and sigma for 1-3 distances of 0.004
6. Same fragment restrains
{C1_2, C2_2, C3_2, C4_2, C5_2, C6_2, C7_2, C8_2, C9_2, C10_2, C11_2, C12_2,
C13_2, C14_2, O1_2, O2_2, O3_2, O4_2, O5_2, O6_2, S1_2}
as
{C1_1, C2_1, C3_1, C4_1, C5_1, C6_1, C7_1, C8_1, C9_1, C10_1, C11_1, C12_1,
C13_1, C14_1, O1_1, O2_1, O3_1, O4_1, O5_1, O6_1, S1_1} sigma for 1-2: 0.02
1-3: 0.04
7. Others
 Fixed Sof: C1(0.5) C2(0.5) C3(0.5) H3(0.5) C4(0.5) H4(0.5) C5(0.5) C6(0.5)
 C7(0.5) H7(0.5) C8(0.5) C9(0.5) H9(0.5) C10(0.5) H10(0.5) C11(0.5) C12(0.5)
 H12(0.5) C13(0.5) C14(0.5) O1(0.5) O2(0.5) O3(0.5) O4(0.5) O5(0.5) O6(0.5)
 S1(0.5)
8.a Aromatic/amide H refined with riding coordinates:
 C3(H3), C4(H4), C7(H7), C9(H9), C10(H10), C12(H12), C3(H3), C4(H4), C7(H7),
 C9(H9), C10(H10), C12(H12), C2(H2), C1(H1), C5(H5), C4(H4)
8.b Fitted hexagon refined as free rotating group:
 C2(C3,C4,C5,C6,C7), C8(C9,C10,C11,C12,C13), C3(C2,C1,N1,C5,C4)
8.c Idealised Me refined as rotating group:
 C1(H1A,H1B,H1C), C2(H2A,H2B,H2C), C3(H3A,H3B,H3C), C4(H4A,H4B,H4C), C5(H5A,
 H5B,H5C), C6(H6A,H6B,H6C), C7(H7A,H7B,H7C), C8(H8A,H8B,H8C), C9(H9A,H9B,H9C),
 C1(H1A,H1B,H1C), C3(H3A,H3B,H3C)
;
_platon_squeeze_void_probe_radius 1.20
_olex2_submission_special_instructions 'No special instructions were received'

loop_
_space_group_symop_operation_xyz
'x, y, z'
'-x, -y, z'
'y, -x, -z'
'-y, x, -z'
'x+1/2, y+1/2, z+1/2'
'-x+1/2, -y+1/2, z+1/2'
'y+1/2, -x+1/2, -z+1/2'
'-y+1/2, x+1/2, -z+1/2'

loop_
_atom_site_label
_atom_site_type_symbol
_atom_site_fract_x
_atom_site_fract_y
_atom_site_fract_z
_atom_site_U_iso_or_equiv
_atom_site_adp_type
_atom_site_occupancy
_atom_site_site_symmetry_order
_atom_site_calc_flag
_atom_site_refinement_flags_posn
_atom_site_refinement_flags_adp
_atom_site_refinement_flags_occupancy
_atom_site_disorder_assembly
_atom_site_disorder_group
O1 O 0.7968(6) 0.2058(6) 0.6182(5) 0.084(5) Uani 1 1 d . U . . .
O2 O 0.8529(6) 0.1853(6) 0.6994(6) 0.090(5) Uani 1 1 d . U . . .
O3 O 0.9090(6) 0.2212(7) 0.6083(6) 0.106(5) Uani 1 1 d . U . . .
O4 O 0.9053(7) 0.2967(7) 0.6915(5) 0.102(6) Uani 1 1 d . U . . .
O5 O 0.7671(8) 0.1170(9) 0.7467(7) 0.126(6) Uani 1 1 d . U . . .
O6 O 0.8067(7) 0.0953(7) 0.6446(6) 0.118(6) Uani 1 1 d . U . . .
O7 O 0.8879(6) 0.6793(7) 0.1747(5) 0.114(6) Uani 1 1 d . U . . .
O8 O 0.5892(6) 0.8200(6) 0.1371(5) 0.095(2) Uani 1 1 d . U . . .
O9 O 0.8023(6) 0.7570(7) 0.1624(5) 0.092(5) Uani 1 1 d . U . . .
O10 O 0.7795(7) 0.6628(8) 0.1936(5) 0.097(5) Uani 1 1 d . U . . .
O11 O 0.7568(8) 0.6860(7) 0.0853(6) 0.121(6) Uani 1 1 d . U . . .
O12 O 0.6892(6) 0.7714(6) 0.1187(5) 0.088(5) Uani 1 1 d . U . . .
O13 O 0.6712(6) 0.8564(7) 0.2063(5) 0.085(5) Uani 1 1 d . U . . .
O14 O 0.5961(7) 0.9147(7) 0.2703(5) 0.120(6) Uani 1 1 d . U . . .
O15 O 0.6010(7) 0.7982(7) 0.2485(5) 0.091(5) Uani 1 1 d . U . . .
C1 C 0.7803(10) 0.2010(10) 0.5631(8) 0.096(9) Uani 1 1 d . U . . .
H1A H 0.788884 0.235527 0.543816 0.145 Uiso 1 1 calc R U . . .
H1B H 0.740278 0.193975 0.561285 0.145 Uiso 1 1 calc R U . . .
H1C H 0.800268 0.170168 0.546060 0.145 Uiso 1 1 calc R U . . .
C2 C 0.8802(11) 0.1792(11) 0.7493(10) 0.125(10) Uani 1 1 d . U . . .
H2A H 0.883644 0.139725 0.758035 0.187 Uiso 1 1 calc R U . . .
H2B H 0.858711 0.197823 0.777876 0.187 Uiso 1 1 calc R U . . .
H2C H 0.917146 0.195928 0.747053 0.187 Uiso 1 1 calc R U . . .
C3 C 0.9602(14) 0.3067(15) 0.6782(13) 0.186(14) Uani 1 1 d . U . . .
H3A H 0.979494 0.271397 0.672759 0.279 Uiso 1 1 calc R U . . .
H3B H 0.978037 0.327290 0.707843 0.279 Uiso 1 1 calc R U . . .
H3C H 0.961948 0.328673 0.644715 0.279 Uiso 1 1 calc R U . . .
C4 C 0.8266(11) 0.7977(11) 0.1271(9) 0.126(10) Uani 1 1 d . U . . .
H4A H 0.864293 0.786127 0.117257 0.189 Uiso 1 1 calc R U . . .
H4B H 0.828080 0.833562 0.145759 0.189 Uiso 1 1 calc R U . . .
H4C H 0.804123 0.801150 0.094046 0.189 Uiso 1 1 calc R U . . .
C5 C 0.6743(9) 0.7836(10) 0.0629(8) 0.090(8) Uani 1 1 d . U . . .
H5A H 0.707037 0.796999 0.043278 0.135 Uiso 1 1 calc R U . . .
H5B H 0.645444 0.812274 0.062382 0.135 Uiso 1 1 calc R U . . .
H5C H 0.660276 0.749931 0.045400 0.135 Uiso 1 1 calc R U . . .
C6 C 0.5641(11) 0.7632(13) 0.2794(11) 0.151(11) Uani 1 1 d . U . . .
H6A H 0.525892 0.776565 0.275374 0.226 Uiso 1 1 calc R U . . .
H6B H 0.574625 0.764223 0.317877 0.226 Uiso 1 1 calc R U . . .
H6C H 0.566605 0.725022 0.265946 0.226 Uiso 1 1 calc R U . . .
C7 C 0.6901(10) 0.8996(9) 0.1742(9) 0.096(8) Uani 1 1 d . U . . .
H7A H 0.710801 0.884646 0.143218 0.143 Uiso 1 1 calc R U . . .
H7B H 0.714418 0.923629 0.195776 0.143 Uiso 1 1 calc R U . . .
H7C H 0.658419 0.921213 0.160907 0.143 Uiso 1 1 calc R U . . .
C8 C 0.7850(14) 0.6006(14) 0.1821(13) 0.178(13) Uani 1 1 d . U . . .
H8A H 0.775410 0.593247 0.144027 0.267 Uiso 1 1 calc R U . . .
H8B H 0.759764 0.579958 0.205920 0.267 Uiso 1 1 calc R U . . .
H8C H 0.823237 0.588804 0.188950 0.267 Uiso 1 1 calc R U . . .
V1 V 0.78399(19) 0.14953(19) 0.67599(15) 0.0863(15) Uani 1 1 d . U . . .
V2 V 0.86195(19) 0.24622(19) 0.64597(15) 0.0901(15) Uani 1 1 d . U . . .
V3 V 0.84079(19) 0.70633(19) 0.21380(16) 0.0919(16) Uani 1 1 d . U . . .
V4 V 0.7374(2) 0.70916(18) 0.14184(16) 0.0931(16) Uani 1 1 d . U . . .
V5 V 0.63214(18) 0.7912(2) 0.17556(15) 0.0933(15) Uani 1 1 d . U . . .
V6 V 0.6400(2) 0.8639(2) 0.27795(15) 0.0980(17) Uani 1 1 d . U . . .
C9 C 0.7710(17) 0.0594(15) 0.7545(13) 0.204(15) Uani 1 1 d . U . . .
H9A H 0.733737 0.043261 0.755311 0.305 Uiso 1 1 calc R U . . .
H9B H 0.789815 0.051849 0.789106 0.305 Uiso 1 1 calc R U . . .
H9C H 0.792297 0.042906 0.724662 0.305 Uiso 1 1 calc R U . . .
C1_1 C 0.8550(11) 0.6591(12) 0.3268(11) 0.091(6) Uani 1 1 d D U . . .
C2_1 C 0.8491(10) 0.6094(9) 0.3603(8) 0.099(6) Uani 1 1 d D U . . .
C3_1 C 0.8459(11) 0.5578(9) 0.3351(8) 0.107(7) Uani 1 1 d D U . . .
H3_1 H 0.847184 0.556074 0.296478 0.128 Uiso 1 1 calc R U . . .
C4_1 C 0.8407(11) 0.5091(9) 0.3641(8) 0.114(7) Uani 1 1 d D U . . .
H4_1 H 0.843091 0.474139 0.346495 0.137 Uiso 1 1 calc R U . . .
C5_1 C 0.8319(12) 0.5127(8) 0.4209(7) 0.112(7) Uani 1 1 d D U . . .
C6_1 C 0.8373(12) 0.5645(10) 0.4453(7) 0.104(6) Uani 1 1 d D U . . .
C7_1 C 0.8467(10) 0.6117(9) 0.4154(8) 0.092(7) Uani 1 1 d D U . . .
H7_1 H 0.851493 0.646229 0.433414 0.111 Uiso 1 1 calc R U . . .
C8_1 C 0.8315(12) 0.4652(9) 0.4634(7) 0.113(7) Uani 1 1 d D U . . .
C9_1 C 0.8301(12) 0.4084(10) 0.4548(8) 0.123(8) Uani 1 1 d D U . . .
H9_1 H 0.827361 0.393707 0.419097 0.147 Uiso 1 1 calc R U . . .
C10_1 C 0.8327(11) 0.3750(9) 0.4976(7) 0.117(8) Uani 1 1 d D U . . .
H10_1 H 0.836881 0.336281 0.492019 0.141 Uiso 1 1 calc R U . . .
C11_1 C 0.8294(11) 0.3955(10) 0.5510(8) 0.108(7) Uani 1 1 d D U . . .
C12_1 C 0.8302(11) 0.4516(10) 0.5596(8) 0.111(7) Uani 1 1 d D U . . .
H12_1 H 0.830485 0.465743 0.595629 0.133 Uiso 1 1 calc R U . . .
C13_1 C 0.8308(11) 0.4878(8) 0.5161(8) 0.113(6) Uani 1 1 d D U . . .
C14_1 C 0.8414(13) 0.3592(13) 0.5989(11) 0.104(7) Uani 1 1 d D U . . .
O1_1 O 0.8548(6) 0.6529(7) 0.2752(6) 0.096(5) Uani 1 1 d D U . . .
O2_1 O 0.8593(6) 0.7068(7) 0.3509(6) 0.084(5) Uani 1 1 d D U . . .
O3_1 O 0.8457(7) 0.3092(8) 0.5919(6) 0.102(6) Uani 1 1 d D U . . .
O4_1 O 0.8457(7) 0.3851(6) 0.6448(6) 0.110(6) Uani 1 1 d D U . . .
O5_1 O 0.8767(8) 0.5795(7) 0.5432(6) 0.113(6) Uani 1 1 d D U . . .
O6_1 O 0.7758(10) 0.5829(8) 0.5363(7) 0.146(7) Uani 1 1 d D U . . .
S1_1 S 0.8279(5) 0.5616(3) 0.5169(3) 0.119(3) Uani 1 1 d D U . . .
C1_2 C 0.369(2) 0.3394(18) 0.161(4) 0.123(13) Uani 0.5 1 d D U P A -1
C2_2 C 0.3971(13) 0.3941(10) 0.162(2) 0.128(11) Uani 0.5 1 d DG U P A -1
C3_2 C 0.3655(9) 0.4421(14) 0.1568(17) 0.124(12) Uani 0.5 1 d DG U P A -1
H3_2 H 0.326299 0.439589 0.153531 0.149 Uiso 0.5 1 calc R U P A -1
C4_2 C 0.3912(12) 0.4937(11) 0.1567(17) 0.134(12) Uani 0.5 1 d DG U P A -1
H4_2 H 0.369566 0.526476 0.153352 0.161 Uiso 0.5 1 calc R U P A -1
C5_2 C 0.4485(12) 0.4974(10) 0.161(2) 0.141(11) Uani 0.5 1 d DG U P A -1
C6_2 C 0.4802(9) 0.4494(13) 0.166(2) 0.147(10) Uani 0.5 1 d DG U P A -1
C7_2 C 0.4545(12) 0.3978(11) 0.166(2) 0.145(12) Uani 0.5 1 d DG U P A -1
H7_2 H 0.476082 0.365038 0.169699 0.174 Uiso 0.5 1 calc R U P A -1
C8_2 C 0.4868(12) 0.5496(10) 0.1665(18) 0.131(10) Uani 0.5 1 d DG U P A -1
C9_2 C 0.4716(10) 0.6051(12) 0.1634(14) 0.105(11) Uani 0.5 1 d DG U P A -1
H9_2 H 0.433490 0.615173 0.164241 0.127 Uiso 0.5 1 calc R U P A -1
C10_2 C 0.5121(13) 0.6459(9) 0.1591(13) 0.096(11) Uani 0.5 1 d DG U P A -1
H10_2 H 0.501716 0.683818 0.157008 0.115 Uiso 0.5 1 calc R U P A -1
C11_2 C 0.5678(12) 0.6311(11) 0.1579(15) 0.095(10) Uani 0.5 1 d DG U P A -1
C12_2 C 0.5830(10) 0.5756(12) 0.1611(16) 0.114(11) Uani 0.5 1 d DG U P A -1
H12_2 H 0.621113 0.565505 0.160247 0.137 Uiso 0.5 1 calc R U P A -1
C13_2 C 0.5425(13) 0.5348(9) 0.1654(18) 0.138(10) Uani 0.5 1 d DG U P A -1
C14_2 C 0.6134(19) 0.6734(18) 0.159(2) 0.083(10) Uani 0.5 1 d D U P A -1
O1_2 O 0.3204(19) 0.335(2) 0.140(3) 0.138(19) Uani 0.5 1 d D U P A -1
O2_2 O 0.399(2) 0.2959(15) 0.170(3) 0.123(13) Uani 0.5 1 d D U P A -1
O3_2 O 0.599(2) 0.7211(16) 0.1654(19) 0.091(10) Uani 0.5 1 d D U P A -1
O4_2 O 0.6626(15) 0.657(2) 0.1472(15) 0.075(10) Uani 0.5 1 d D U P A -1
O5_2 O 0.5726(16) 0.4492(17) 0.2195(16) 0.188(15) Uani 0.5 1 d D U P A -1
O6_2 O 0.5840(16) 0.4438(18) 0.1212(17) 0.199(16) Uani 0.5 1 d D U P A -1
S1_2 S 0.5537(8) 0.4622(8) 0.1680(11) 0.166(7) Uani 0.5 1 d D U P A -1
P1_4 P 0.7233(4) 0.7483(3) 0.2748(3) 0.080(2) Uani 1 1 d . U . . .
C3_4 C 0.7002(8) 0.6908(7) 0.3153(8) 0.121(8) Uani 1 1 d G U . . .
C2_4 C 0.6934(9) 0.6956(7) 0.3712(8) 0.151(9) Uani 1 1 d G U . . .
H2_4 H 0.699140 0.730325 0.388570 0.181 Uiso 1 1 calc R U . . .
C1_4 C 0.6781(9) 0.6495(10) 0.4018(6) 0.179(11) Uani 1 1 d G U . . .
H1_4 H 0.673419 0.652806 0.439990 0.215 Uiso 1 1 calc R U . . .
N1_4 N 0.6696(9) 0.5987(8) 0.3764(9) 0.186(9) Uani 1 1 d G U . . .
C5_4 C 0.6764(9) 0.5940(7) 0.3204(9) 0.178(10) Uani 1 1 d G U . . .
H5_4 H 0.670654 0.559239 0.303076 0.214 Uiso 1 1 calc R U . . .
C4_4 C 0.6917(9) 0.6400(9) 0.2899(6) 0.157(10) Uani 1 1 d G U . . .
H4_4 H 0.696377 0.636757 0.251655 0.189 Uiso 1 1 calc R U . . .
O1_4 O 0.7867(7) 0.7428(5) 0.2743(5) 0.072(4) Uani 1 1 d . U . . .
O2_4 O 0.7055(6) 0.8019(6) 0.3033(5) 0.074(4) Uani 1 1 d . U . . .
O3_4 O 0.6994(6) 0.7425(6) 0.2173(5) 0.085(5) Uani 1 1 d . U . . .
N1_5 N 0.500000 1.000000 0.1392(12) 0.096(9) Uani 1 2 d S TU P B 1
C1_5 C 0.4610(11) 0.9670(11) 0.1046(11) 0.130(10) Uani 1 1 d . U . B 1
H1A_5 H 0.437743 0.992207 0.083232 0.195 Uiso 1 1 calc R U . B 1
H1B_5 H 0.437344 0.943995 0.127969 0.195 Uiso 1 1 calc R U . B 1
H1C_5 H 0.482257 0.943068 0.080053 0.195 Uiso 1 1 calc R U . B 1
C3_5 C 0.5351(10) 0.9633(11) 0.1762(11) 0.126(10) Uani 1 1 d . U . B 1
H3A_5 H 0.510807 0.943104 0.201285 0.190 Uiso 1 1 calc R U . B 1
H3B_5 H 0.560866 0.986482 0.197009 0.190 Uiso 1 1 calc R U . B 1
H3C_5 H 0.556071 0.936820 0.154079 0.190 Uiso 1 1 calc R U . B 1

loop_
_atom_site_aniso_label
_atom_site_aniso_U_11
_atom_site_aniso_U_22
_atom_site_aniso_U_33
_atom_site_aniso_U_23
_atom_site_aniso_U_13
_atom_site_aniso_U_12
O1 0.080(11) 0.115(12) 0.058(9) 0.007(8) -0.013(8) -0.009(9)
O2 0.098(11) 0.110(11) 0.062(9) -0.004(9) -0.036(9) 0.028(10)
O3 0.060(11) 0.156(15) 0.102(11) -0.023(11) 0.020(10) 0.026(11)
O4 0.061(12) 0.179(15) 0.064(9) -0.015(10) 0.005(9) -0.030(12)
O5 0.153(12) 0.131(12) 0.095(10) -0.021(10) -0.001(9) -0.009(11)
O6 0.137(15) 0.117(15) 0.099(11) -0.030(11) -0.016(11) 0.035(12)
O7 0.105(13) 0.202(17) 0.035(8) 0.006(10) 0.027(9) 0.070(12)
O8 0.091(5) 0.134(5) 0.060(4) 0.017(4) 0.004(4) 0.002(4)
O9 0.105(13) 0.119(13) 0.053(9) 0.023(9) -0.011(8) 0.017(10)
O10 0.122(12) 0.105(13) 0.064(9) 0.000(9) -0.009(9) 0.006(11)
O11 0.179(17) 0.109(14) 0.073(11) -0.038(10) 0.002(11) 0.050(12)
O12 0.105(12) 0.115(12) 0.044(8) 0.007(8) -0.004(8) 0.013(10)
O13 0.103(11) 0.106(12) 0.046(8) 0.008(9) -0.003(8) 0.019(10)
O14 0.140(15) 0.151(15) 0.068(10) -0.004(10) -0.005(10) 0.088(14)
O15 0.092(12) 0.126(12) 0.055(9) 0.002(9) 0.003(8) -0.002(10)
C1 0.11(2) 0.15(2) 0.032(13) -0.023(13) 0.015(14) -0.001(17)
C2 0.12(2) 0.12(2) 0.14(2) -0.01(2) -0.02(2) 0.016(19)
C3 0.17(3) 0.22(3) 0.17(3) -0.08(3) -0.05(3) -0.01(3)
C4 0.16(3) 0.13(2) 0.085(18) 0.051(18) 0.024(18) 0.00(2)
C5 0.093(19) 0.11(2) 0.069(16) -0.002(14) 0.019(14) 0.057(16)
C6 0.10(2) 0.23(3) 0.12(2) -0.01(2) 0.03(2) -0.03(2)
C7 0.14(2) 0.069(19) 0.074(16) 0.016(15) 0.014(16) 0.022(17)
C8 0.20(3) 0.16(3) 0.18(3) 0.03(3) -0.06(2) 0.04(3)
V1 0.105(4) 0.085(4) 0.069(3) -0.001(3) -0.012(3) 0.006(3)
V2 0.085(4) 0.123(4) 0.062(2) 0.000(3) -0.004(3) -0.011(3)
V3 0.102(4) 0.111(4) 0.062(3) 0.009(3) 0.001(3) 0.017(3)
V4 0.116(4) 0.095(4) 0.068(3) -0.004(3) -0.003(3) 0.007(3)
V5 0.092(4) 0.131(4) 0.057(3) 0.016(3) 0.003(2) -0.001(3)
V6 0.115(4) 0.121(4) 0.058(3) 0.006(3) 0.007(3) 0.022(4)
C9 0.29(4) 0.18(3) 0.15(3) -0.03(3) 0.04(3) 0.01(3)
C1_1 0.100(14) 0.099(13) 0.073(11) 0.010(10) -0.012(13) 0.008(14)
C2_1 0.140(15) 0.091(13) 0.064(10) 0.001(10) -0.010(13) 0.004(14)
C3_1 0.167(18) 0.096(14) 0.059(12) 0.008(10) -0.024(14) 0.000(16)
C4_1 0.198(19) 0.092(14) 0.051(10) 0.002(10) -0.021(14) -0.006(16)
C5_1 0.184(17) 0.105(13) 0.046(10) 0.004(9) -0.017(13) -0.013(15)
C6_1 0.161(16) 0.098(13) 0.052(10) 0.004(9) -0.014(11) 0.007(14)
C7_1 0.135(17) 0.082(14) 0.060(10) -0.008(10) -0.003(13) 0.006(14)
C8_1 0.172(17) 0.116(13) 0.053(10) 0.011(10) -0.018(13) -0.029(16)
C9_1 0.203(19) 0.118(14) 0.048(11) 0.011(11) -0.015(14) -0.017(18)
C10_1 0.196(19) 0.114(15) 0.043(10) 0.004(10) -0.026(14) -0.001(16)
C11_1 0.162(16) 0.114(14) 0.048(9) -0.002(11) -0.002(12) -0.025(15)
C12_1 0.170(18) 0.120(15) 0.043(11) 0.001(11) -0.006(13) -0.013(17)
C13_1 0.167(16) 0.115(13) 0.058(10) 0.010(9) -0.014(13) -0.031(13)
C14_1 0.148(16) 0.112(14) 0.053(10) 0.010(11) 0.002(13) -0.055(16)
O1_1 0.083(11) 0.134(13) 0.070(9) -0.002(9) -0.014(9) 0.018(10)
O2_1 0.074(11) 0.093(12) 0.085(10) 0.002(9) 0.014(9) 0.003(10)
O3_1 0.131(13) 0.116(13) 0.060(9) 0.010(10) -0.018(9) -0.053(14)
O4_1 0.174(15) 0.095(12) 0.062(9) 0.005(9) 0.003(10) -0.058(11)
O5_1 0.177(16) 0.111(14) 0.052(9) -0.011(9) -0.019(11) -0.025(12)
O6_1 0.173(17) 0.170(18) 0.096(13) -0.017(12) 0.040(13) 0.009(15)
S1_1 0.197(10) 0.097(6) 0.062(5) 0.006(4) -0.017(6) -0.024(7)
C1_2 0.13(2) 0.059(19) 0.18(3) -0.01(2) -0.04(2) -0.029(18)
C2_2 0.12(2) 0.060(19) 0.20(3) -0.01(2) -0.03(2) -0.026(17)
C3_2 0.12(2) 0.06(2) 0.19(3) 0.00(3) -0.05(3) -0.023(17)
C4_2 0.12(2) 0.07(2) 0.21(3) 0.01(3) -0.03(3) -0.020(18)
C5_2 0.11(2) 0.085(18) 0.23(2) 0.02(2) -0.02(2) -0.023(16)
C6_2 0.109(19) 0.086(17) 0.25(2) 0.01(2) -0.02(2) -0.022(16)
C7_2 0.12(2) 0.083(19) 0.23(3) 0.00(3) -0.02(3) -0.027(18)
C8_2 0.11(2) 0.088(17) 0.20(2) 0.02(2) -0.01(2) -0.022(16)
C9_2 0.10(2) 0.084(19) 0.13(2) 0.00(2) -0.01(2) -0.021(16)
C10_2 0.09(2) 0.08(2) 0.11(2) 0.00(2) -0.01(2) -0.022(16)
C11_2 0.09(2) 0.098(18) 0.10(2) 0.02(2) -0.01(2) -0.031(16)
C12_2 0.10(2) 0.100(19) 0.14(2) 0.03(2) -0.02(2) -0.024(16)
C13_2 0.102(19) 0.102(17) 0.21(2) 0.04(2) -0.01(2) -0.024(15)
C14_2 0.10(2) 0.106(19) 0.040(18) 0.008(19) -0.023(19) -0.041(17)
O1_2 0.11(3) 0.12(3) 0.19(4) 0.05(3) -0.03(3) -0.05(2)
O2_2 0.13(2) 0.059(19) 0.18(3) -0.01(2) -0.04(2) -0.029(18)
O3_2 0.11(2) 0.111(19) 0.053(16) -0.005(19) -0.003(16) -0.043(18)
O4_2 0.10(2) 0.10(2) 0.025(18) 0.021(18) -0.03(2) -0.050(19)
O5_2 0.14(3) 0.14(3) 0.28(3) 0.06(3) -0.07(3) -0.03(2)
O6_2 0.12(3) 0.17(3) 0.32(4) 0.01(3) 0.02(3) 0.00(3)
S1_2 0.114(15) 0.109(14) 0.27(2) 0.033(16) 0.002(16) -0.016(12)
P1_4 0.093(6) 0.089(6) 0.057(4) 0.006(4) 0.010(4) -0.011(5)
C3_4 0.186(17) 0.110(17) 0.066(13) 0.025(14) -0.022(15) -0.047(16)
C2_4 0.22(2) 0.12(2) 0.116(18) 0.003(17) -0.006(18) -0.076(18)
C1_4 0.27(2) 0.13(2) 0.14(2) 0.011(18) 0.00(2) -0.07(2)
N1_4 0.30(2) 0.119(18) 0.144(17) 0.034(16) -0.023(19) -0.059(18)
C5_4 0.29(2) 0.13(2) 0.118(18) 0.057(18) -0.05(2) -0.07(2)
C4_4 0.25(2) 0.13(2) 0.086(17) 0.042(17) -0.055(17) -0.05(2)
O1_4 0.077(12) 0.079(11) 0.060(9) 0.004(8) 0.018(9) 0.007(9)
O2_4 0.097(12) 0.086(12) 0.040(8) 0.009(8) 0.017(8) 0.024(10)
O3_4 0.091(11) 0.108(12) 0.057(9) 0.013(9) -0.016(9) -0.003(9)
N1_5 0.13(3) 0.08(2) 0.08(2) 0.000 0.000 -0.04(2)
C1_5 0.16(3) 0.10(2) 0.13(2) 0.017(19) -0.03(2) -0.05(2)
C3_5 0.11(2) 0.16(3) 0.11(2) -0.02(2) 0.016(19) 0.04(2)

loop_
_atom_type_symbol
_atom_type_description
_atom_type_scat_dispersion_real
_atom_type_scat_dispersion_imag
_atom_type_scat_source
C C 0.0181 0.0091 'International Tables Vol C Tables 4.2.6.8 and 6.1.1.4'
H H 0.0000 0.0000 'International Tables Vol C Tables 4.2.6.8 and 6.1.1.4'
N N 0.0311 0.0180 'International Tables Vol C Tables 4.2.6.8 and 6.1.1.4'
O O 0.0492 0.0322 'International Tables Vol C Tables 4.2.6.8 and 6.1.1.4'
P P 0.2955 0.4335 'International Tables Vol C Tables 4.2.6.8 and 6.1.1.4'
S S 0.3331 0.5567 'International Tables Vol C Tables 4.2.6.8 and 6.1.1.4'
V V 0.0687 2.1097 'International Tables Vol C Tables 4.2.6.8 and 6.1.1.4'

loop_
_geom_angle_atom_site_label_1
_geom_angle_atom_site_label_2
_geom_angle_atom_site_label_3
_geom_angle
_geom_angle_site_symmetry_1
_geom_angle_site_symmetry_3
_geom_angle_publ_flag
C1 O1 V1 125.7(13) . . ?
C1 O1 V2 126.5(12) . . ?
V2 O1 V1 102.3(6) . . ?
C2 O2 V1 127.5(15) . . ?
C2 O2 V2 127.4(16) . . ?
V1 O2 V2 103.0(7) . . ?
C3 O4 V2 119.1(16) . . ?
C3 O4 V6 116.0(18) . 3_566 ?
V2 O4 V6 115.3(9) . 3_566 ?
V1 O5 V3 112.1(11) . 3_566 ?
C9 O5 V1 120.3(18) . . ?
C9 O5 V3 119(2) . 3_566 ?
C4 O9 V3 127.8(15) . . ?
C4 O9 V4 123.9(13) . . ?
V3 O9 V4 99.9(8) . . ?
C8 O10 V3 121.9(17) . . ?
C8 O10 V4 118.7(14) . . ?
V3 O10 V4 104.9(9) . . ?
C5 O12 V4 124.9(11) . . ?
C5 O12 V5 116.0(12) . . ?
V4 O12 V5 112.3(6) . . ?
C7 O13 V5 122.4(12) . . ?
C7 O13 V6 125.4(14) . . ?
V6 O13 V5 103.8(8) . . ?
C6 O15 V5 132.1(15) . . ?
C6 O15 V6 124.7(14) . . ?
V5 O15 V6 102.9(8) . . ?
O1 C1 H1A 109.5 . . ?
O1 C1 H1B 109.5 . . ?
O1 C1 H1C 109.5 . . ?
H1A C1 H1B 109.5 . . ?
H1A C1 H1C 109.5 . . ?
H1B C1 H1C 109.5 . . ?
O2 C2 H2A 109.5 . . ?
O2 C2 H2B 109.5 . . ?
O2 C2 H2C 109.5 . . ?
H2A C2 H2B 109.5 . . ?
H2A C2 H2C 109.5 . . ?
H2B C2 H2C 109.5 . . ?
O4 C3 H3A 109.5 . . ?
O4 C3 H3B 109.5 . . ?
O4 C3 H3C 109.5 . . ?
H3A C3 H3B 109.5 . . ?
H3A C3 H3C 109.5 . . ?
H3B C3 H3C 109.5 . . ?
O9 C4 H4A 109.5 . . ?
O9 C4 H4B 109.5 . . ?
O9 C4 H4C 109.5 . . ?
H4A C4 H4B 109.5 . . ?
H4A C4 H4C 109.5 . . ?
H4B C4 H4C 109.5 . . ?
O12 C5 H5A 109.5 . . ?
O12 C5 H5B 109.5 . . ?
O12 C5 H5C 109.5 . . ?
H5A C5 H5B 109.5 . . ?
H5A C5 H5C 109.5 . . ?
H5B C5 H5C 109.5 . . ?
O15 C6 H6A 109.5 . . ?
O15 C6 H6B 109.5 . . ?
O15 C6 H6C 109.5 . . ?
H6A C6 H6B 109.5 . . ?
H6A C6 H6C 109.5 . . ?
H6B C6 H6C 109.5 . . ?
O13 C7 H7A 109.5 . . ?
O13 C7 H7B 109.5 . . ?
O13 C7 H7C 109.5 . . ?
H7A C7 H7B 109.5 . . ?
H7A C7 H7C 109.5 . . ?
H7B C7 H7C 109.5 . . ?
O10 C8 H8A 109.5 . . ?
O10 C8 H8B 109.5 . . ?
O10 C8 H8C 109.5 . . ?
H8A C8 H8B 109.5 . . ?
H8A C8 H8C 109.5 . . ?
H8B C8 H8C 109.5 . . ?
O1 V1 V2 38.6(4) . . ?
O1 V1 O1_4 89.4(6) . 3_566 ?
O2 V1 O1 77.2(6) . . ?
O2 V1 V2 38.8(4) . . ?
O2 V1 O2_1 160.0(6) . 3_566 ?
O2 V1 O1_4 85.0(6) . 3_566 ?
O5 V1 O1 160.6(8) . . ?
O5 V1 O2 95.3(7) . . ?
O5 V1 V2 130.1(6) . . ?
O5 V1 O2_1 93.3(7) . 3_566 ?
O5 V1 O1_4 72.0(7) . 3_566 ?
O6 V1 O1 99.1(7) . . ?
O6 V1 O2 102.1(7) . . ?
O6 V1 O5 99.9(9) . . ?
O6 V1 V2 106.9(7) . . ?
O6 V1 O2_1 94.2(8) . 3_566 ?
O6 V1 O1_4 169.9(8) . 3_566 ?
O2_1 V1 O1 88.9(6) 3_566 . ?
O2_1 V1 V2 124.9(4) 3_566 . ?
O2_1 V1 O1_4 80.6(6) 3_566 3_566 ?
O1_4 V1 V2 83.1(4) 3_566 . ?
O1 V2 O2 77.1(6) . . ?
O1 V2 V1 39.1(4) . . ?
O1 V2 O3_1 89.3(6) . . ?
O1 V2 O2_4 86.2(6) . 3_566 ?
O2 V2 V1 38.3(5) . . ?
O2 V2 O3_1 162.7(7) . . ?
O2 V2 O2_4 86.9(5) . 3_566 ?
O3 V2 O1 100.4(7) . . ?
O3 V2 O2 100.5(7) . . ?
O3 V2 O4 100.9(8) . . ?
O3 V2 V1 106.7(6) . . ?
O3 V2 O3_1 92.3(8) . . ?
O3 V2 O2_4 170.9(8) . 3_566 ?
O4 V2 O1 158.7(7) . . ?
O4 V2 O2 98.1(7) . . ?
O4 V2 V1 131.2(5) . . ?
O4 V2 O3_1 90.7(7) . . ?
O4 V2 O2_4 72.7(6) . 3_566 ?
O3_1 V2 V1 126.6(5) . . ?
O3_1 V2 O2_4 81.5(6) . 3_566 ?
O2_4 V2 V1 82.3(4) 3_566 . ?
O5 V3 V4 132.0(6) 4_656 . ?
O5 V3 O1_4 71.3(7) 4_656 . ?
O7 V3 O5 102.8(9) . 4_656 ?
O7 V3 O9 101.4(7) . . ?
O7 V3 O10 99.7(8) . . ?
O7 V3 V4 103.7(5) . . ?
O7 V3 O1_1 94.0(7) . . ?
O7 V3 O1_4 172.1(7) . . ?
O9 V3 O5 95.4(7) . 4_656 ?
O9 V3 V4 40.3(5) . . ?
O9 V3 O1_1 161.5(7) . . ?
O9 V3 O1_4 84.6(5) . . ?
O10 V3 O5 157.4(8) . 4_656 ?
O10 V3 O9 78.9(7) . . ?
O10 V3 V4 38.6(5) . . ?
O10 V3 O1_1 88.4(7) . . ?
O10 V3 O1_4 86.3(6) . . ?
O1_1 V3 O5 91.1(7) . 4_656 ?
O1_1 V3 V4 125.8(5) . . ?
O1_1 V3 O1_4 81.1(5) . . ?
O1_4 V3 V4 84.2(4) . . ?
O9 V4 V3 39.8(4) . . ?
O9 V4 O4_2 161.9(11) . . ?
O9 V4 O3_4 84.4(6) . . ?
O10 V4 O9 76.3(7) . . ?
O10 V4 O12 156.3(6) . . ?
O10 V4 V3 36.5(5) . . ?
O10 V4 O4_2 93.3(12) . . ?
O10 V4 O3_4 83.0(6) . . ?
O11 V4 O9 101.3(8) . . ?
O11 V4 O10 102.5(8) . . ?
O11 V4 O12 100.9(7) . . ?
O11 V4 V3 105.2(7) . . ?
O11 V4 O4_2 95.3(13) . . ?
O11 V4 O3_4 172.8(8) . . ?
O12 V4 O9 95.4(6) . . ?
O12 V4 V3 131.4(5) . . ?
O12 V4 O4_2 88.3(13) . . ?
O12 V4 O3_4 74.0(5) . . ?
O4_2 V4 V3 128.3(10) . . ?
O4_2 V4 O3_4 79.6(12) . . ?
O3_4 V4 V3 82.0(4) . . ?
O8 V5 O12 97.9(6) . . ?
O8 V5 O13 101.1(7) . . ?
O8 V5 O15 105.2(7) . . ?
O8 V5 V6 106.5(6) . . ?
O8 V5 O3_2 92.4(16) . . ?
O8 V5 O3_4 169.8(7) . . ?
O12 V5 V6 131.3(4) . . ?
O12 V5 O3_4 72.6(5) . . ?
O13 V5 O12 97.4(6) . . ?
O13 V5 V6 37.5(4) . . ?
O13 V5 O3_4 84.1(6) . . ?
O15 V5 O12 156.8(6) . . ?
O15 V5 O13 76.3(7) . . ?
O15 V5 V6 38.9(5) . . ?
O15 V5 O3_4 84.5(6) . . ?
O3_2 V5 O12 88.9(15) . . ?
O3_2 V5 O13 164.1(15) . . ?
O3_2 V5 O15 92.2(15) . . ?
O3_2 V5 V6 130.3(14) . . ?
O3_2 V5 O3_4 83.9(15) . . ?
O3_4 V5 V6 83.1(4) . . ?
O4 V6 O15 155.9(7) 4_656 . ?
O4 V6 V5 130.5(5) 4_656 . ?
O4 V6 O4_1 89.0(7) 4_656 4_656 ?
O4 V6 O2_4 71.9(6) 4_656 . ?
O13 V6 O4 95.5(7) . 4_656 ?
O13 V6 O15 77.0(7) . . ?
O13 V6 V5 38.8(5) . . ?
O13 V6 O4_1 161.4(7) . 4_656 ?
O13 V6 O2_4 85.3(6) . . ?
O14 V6 O4 99.5(8) . 4_656 ?
O14 V6 O13 102.6(7) . . ?
O14 V6 O15 104.5(8) . . ?
O14 V6 V5 107.1(5) . . ?
O14 V6 O4_1 94.3(7) . 4_656 ?
O14 V6 O2_4 169.1(7) . . ?
O15 V6 V5 38.3(4) . . ?
O15 V6 O4_1 91.6(7) . 4_656 ?
O15 V6 O2_4 84.5(6) . . ?
O4_1 V6 V5 128.4(6) 4_656 . ?
O4_1 V6 O2_4 79.0(5) 4_656 . ?
O2_4 V6 V5 83.8(4) . . ?
O5 C9 H9A 109.5 . . ?
O5 C9 H9B 109.5 . . ?
O5 C9 H9C 109.5 . . ?
H9A C9 H9B 109.5 . . ?
H9A C9 H9C 109.5 . . ?
H9B C9 H9C 109.5 . . ?
O1_1 C1_1 C2_1 118(3) . . ?
O1_1 C1_1 O2_1 124(2) . . ?
O2_1 C1_1 C2_1 118(2) . . ?
C3_1 C2_1 C1_1 119(2) . . ?
C7_1 C2_1 C1_1 122(2) . . ?
C7_1 C2_1 C3_1 118.7(19) . . ?
C2_1 C3_1 H3_1 118.9 . . ?
C4_1 C3_1 C2_1 122.3(19) . . ?
C4_1 C3_1 H3_1 118.9 . . ?
C3_1 C4_1 H4_1 120.9 . . ?
C3_1 C4_1 C5_1 118.3(19) . . ?
C5_1 C4_1 H4_1 120.9 . . ?
C4_1 C5_1 C8_1 128(2) . . ?
C6_1 C5_1 C4_1 117.7(17) . . ?
C6_1 C5_1 C8_1 111.9(17) . . ?
C5_1 C6_1 S1_1 112.3(15) . . ?
C7_1 C6_1 C5_1 121.9(16) . . ?
C7_1 C6_1 S1_1 125.7(17) . . ?
C2_1 C7_1 C6_1 120.5(19) . . ?
C2_1 C7_1 H7_1 119.8 . . ?
C6_1 C7_1 H7_1 119.7 . . ?
C9_1 C8_1 C5_1 128.9(19) . . ?
C9_1 C8_1 C13_1 121.5(17) . . ?
C13_1 C8_1 C5_1 109.5(17) . . ?
C8_1 C9_1 H9_1 120.7 . . ?
C10_1 C9_1 C8_1 119(2) . . ?
C10_1 C9_1 H9_1 120.7 . . ?
C9_1 C10_1 H10_1 119.1 . . ?
C9_1 C10_1 C11_1 122(2) . . ?
C11_1 C10_1 H10_1 119.1 . . ?
C10_1 C11_1 C14_1 121(2) . . ?
C12_1 C11_1 C10_1 119.3(19) . . ?
C12_1 C11_1 C14_1 117(2) . . ?
C11_1 C12_1 H12_1 119.8 . . ?
C11_1 C12_1 C13_1 120.4(19) . . ?
C13_1 C12_1 H12_1 119.8 . . ?
C8_1 C13_1 S1_1 113.5(14) . . ?
C12_1 C13_1 C8_1 117.9(17) . . ?
C12_1 C13_1 S1_1 128.5(16) . . ?
O3_1 C14_1 C11_1 119(3) . . ?
O3_1 C14_1 O4_1 126(3) . . ?
O4_1 C14_1 C11_1 115(3) . . ?
C1_1 O1_1 V3 132.2(17) . . ?
C1_1 O2_1 V1 132.1(16) . 4_656 ?
C14_1 O3_1 V2 130.8(19) . . ?
C14_1 O4_1 V6 133.3(18) . 3_566 ?
C6_1 S1_1 C13_1 91.3(10) . . ?
O5_1 S1_1 C6_1 109.7(12) . . ?
O5_1 S1_1 C13_1 106.1(12) . . ?
O5_1 S1_1 O6_1 117.8(12) . . ?
O6_1 S1_1 C6_1 115.3(13) . . ?
O6_1 S1_1 C13_1 113.3(13) . . ?
O1_2 C1_2 C2_2 119(4) . . ?
O1_2 C1_2 O2_2 121(4) . . ?
O2_2 C1_2 C2_2 118(4) . . ?
C3_2 C2_2 C1_2 119(3) . . ?
C3_2 C2_2 C7_2 120.0 . . ?
C7_2 C2_2 C1_2 121(3) . . ?
C2_2 C3_2 H3_2 120.0 . . ?
C4_2 C3_2 C2_2 120.0 . . ?
C4_2 C3_2 H3_2 120.0 . . ?
C3_2 C4_2 H4_2 120.0 . . ?
C3_2 C4_2 C5_2 120.0 . . ?
C5_2 C4_2 H4_2 120.0 . . ?
C4_2 C5_2 C6_2 120.0 . . ?
C4_2 C5_2 C8_2 130(2) . . ?
C6_2 C5_2 C8_2 110(2) . . ?
C5_2 C6_2 C7_2 120.0 . . ?
C5_2 C6_2 S1_2 113.6(19) . . ?
C7_2 C6_2 S1_2 126.3(19) . . ?
C2_2 C7_2 H7_2 120.0 . . ?
C6_2 C7_2 C2_2 120.0 . . ?
C6_2 C7_2 H7_2 120.0 . . ?
C9_2 C8_2 C5_2 128(2) . . ?
C9_2 C8_2 C13_2 120.0 . . ?
C13_2 C8_2 C5_2 111(2) . . ?
C8_2 C9_2 H9_2 120.0 . . ?
C8_2 C9_2 C10_2 120.0 . . ?
C10_2 C9_2 H9_2 120.0 . . ?
C9_2 C10_2 H10_2 120.0 . . ?
C11_2 C10_2 C9_2 120.0 . . ?
C11_2 C10_2 H10_2 120.0 . . ?
C10_2 C11_2 C12_2 120.0 . . ?
C10_2 C11_2 C14_2 122(2) . . ?
C12_2 C11_2 C14_2 117(2) . . ?
C11_2 C12_2 H12_2 120.0 . . ?
C13_2 C12_2 C11_2 120.0 . . ?
C13_2 C12_2 H12_2 120.0 . . ?
C8_2 C13_2 S1_2 113.6(18) . . ?
C12_2 C13_2 C8_2 120.0 . . ?
C12_2 C13_2 S1_2 126.4(18) . . ?
O3_2 C14_2 C11_2 117(4) . . ?
O3_2 C14_2 O4_2 126(4) . . ?
O4_2 C14_2 C11_2 117(4) . . ?
C14_2 O3_2 V5 139(4) . . ?
C14_2 O4_2 V4 126(3) . . ?
C13_2 S1_2 C6_2 91.0(16) . . ?
O5_2 S1_2 C6_2 108(3) . . ?
O5_2 S1_2 C13_2 108(3) . . ?
O5_2 S1_2 O6_2 120(3) . . ?
O6_2 S1_2 C6_2 115(3) . . ?
O6_2 S1_2 C13_2 111(3) . . ?
O1_4 P1_4 C3_4 104.3(9) . . ?
O2_4 P1_4 C3_4 108.1(9) . . ?
O2_4 P1_4 O1_4 110.9(9) . . ?
O2_4 P1_4 O3_4 113.2(8) . . ?
O3_4 P1_4 C3_4 108.9(9) . . ?
O3_4 P1_4 O1_4 111.1(8) . . ?
C2_4 C3_4 P1_4 121.4(14) . . ?
C2_4 C3_4 C4_4 120.0 . . ?
C4_4 C3_4 P1_4 118.5(14) . . ?
C3_4 C2_4 H2_4 120.0 . . ?
C3_4 C2_4 C1_4 120.0 . . ?
C1_4 C2_4 H2_4 120.0 . . ?
C2_4 C1_4 H1_4 120.0 . . ?
N1_4 C1_4 C2_4 120.0 . . ?
N1_4 C1_4 H1_4 120.0 . . ?
C1_4 N1_4 C5_4 120.0 . . ?
N1_4 C5_4 H5_4 120.0 . . ?
N1_4 C5_4 C4_4 120.0 . . ?
C4_4 C5_4 H5_4 120.0 . . ?
C3_4 C4_4 H4_4 120.0 . . ?
C5_4 C4_4 C3_4 120.0 . . ?
C5_4 C4_4 H4_4 120.0 . . ?
V3 O1_4 V1 98.3(6) . 4_656 ?
P1_4 O1_4 V1 130.8(8) . 4_656 ?
P1_4 O1_4 V3 129.8(8) . . ?
V2 O2_4 V6 95.1(6) 4_656 . ?
P1_4 O2_4 V2 130.9(9) . 4_656 ?
P1_4 O2_4 V6 128.9(8) . . ?
V4 O3_4 V5 96.1(5) . . ?
P1_4 O3_4 V4 130.4(9) . . ?
P1_4 O3_4 V5 130.1(9) . . ?
C1_5 N1_5 C1_5 111(3) . 2_675 ?
C1_5 N1_5 C3_5 107.4(16) 2_675 . ?
C1_5 N1_5 C3_5 112.3(15) 2_675 2_675 ?
C1_5 N1_5 C3_5 107.4(16) . 2_675 ?
C1_5 N1_5 C3_5 112.3(15) . . ?
C3_5 N1_5 C3_5 107(3) . 2_675 ?
N1_5 C1_5 H1A_5 109.5 . . ?
N1_5 C1_5 H1B_5 109.5 . . ?
N1_5 C1_5 H1C_5 109.5 . . ?
H1A_5 C1_5 H1B_5 109.5 . . ?
H1A_5 C1_5 H1C_5 109.5 . . ?
H1B_5 C1_5 H1C_5 109.5 . . ?
N1_5 C3_5 H3A_5 109.5 . . ?
N1_5 C3_5 H3B_5 109.5 . . ?
N1_5 C3_5 H3C_5 109.5 . . ?
H3A_5 C3_5 H3B_5 109.5 . . ?
H3A_5 C3_5 H3C_5 109.5 . . ?
H3B_5 C3_5 H3C_5 109.5 . . ?

loop_
_geom_bond_atom_site_label_1
_geom_bond_atom_site_label_2
_geom_bond_distance
_geom_bond_site_symmetry_2
_geom_bond_publ_flag
O1 C1 1.42(2) . ?
O1 V1 1.989(14) . ?
O1 V2 1.971(14) . ?
O2 C2 1.40(2) . ?
O2 V1 1.959(16) . ?
O2 V2 1.982(15) . ?
O3 V2 1.584(14) . ?
O4 C3 1.38(3) . ?
O4 V2 1.956(16) . ?
O4 V6 1.973(18) 3_566 ?
O5 V1 1.950(18) . ?
O5 V3 2.03(2) 3_566 ?
O5 C9 1.41(3) . ?
O6 V1 1.615(16) . ?
O7 V3 1.625(13) . ?
O8 V5 1.566(15) . ?
O9 C4 1.44(2) . ?
O9 V3 1.987(14) . ?
O9 V4 2.007(17) . ?
O10 C8 1.53(3) . ?
O10 V3 1.880(17) . ?
O10 V4 1.975(16) . ?
O11 V4 1.569(13) . ?
O12 C5 1.45(2) . ?
O12 V4 1.982(15) . ?
O12 V5 2.020(14) . ?
O13 C7 1.38(2) . ?
O13 V5 1.981(17) . ?
O13 V6 1.924(14) . ?
O14 V6 1.630(15) . ?
O15 C6 1.44(3) . ?
O15 V5 1.952(14) . ?
O15 V6 1.979(17) . ?
C1 H1A 0.9800 . ?
C1 H1B 0.9800 . ?
C1 H1C 0.9800 . ?
C2 H2A 0.9800 . ?
C2 H2B 0.9800 . ?
C2 H2C 0.9800 . ?
C3 H3A 0.9800 . ?
C3 H3B 0.9800 . ?
C3 H3C 0.9800 . ?
C4 H4A 0.9800 . ?
C4 H4B 0.9800 . ?
C4 H4C 0.9800 . ?
C5 H5A 0.9800 . ?
C5 H5B 0.9800 . ?
C5 H5C 0.9800 . ?
C6 H6A 0.9800 . ?
C6 H6B 0.9800 . ?
C6 H6C 0.9800 . ?
C7 H7A 0.9800 . ?
C7 H7B 0.9800 . ?
C7 H7C 0.9800 . ?
C8 H8A 0.9800 . ?
C8 H8B 0.9800 . ?
C8 H8C 0.9800 . ?
V1 V2 3.084(6) . ?
V1 O2_1 1.986(16) 3_566 ?
V1 O1_4 2.199(15) 3_566 ?
V2 O3_1 2.056(17) . ?
V2 O2_4 2.238(16) 3_566 ?
V3 V4 3.057(6) . ?
V3 O1_1 2.013(15) . ?
V3 O1_4 2.165(14) . ?
V4 O4_2 2.20(4) . ?
V4 O3_4 2.220(14) . ?
V5 V6 3.073(6) . ?
V5 O3_2 1.88(4) . ?
V5 O3_4 2.250(14) . ?
V6 O4_1 2.042(15) 4_656 ?
V6 O2_4 2.260(15) . ?
C9 H9A 0.9800 . ?
C9 H9B 0.9800 . ?
C9 H9C 0.9800 . ?
C1_1 C2_1 1.46(3) . ?
C1_1 O1_1 1.28(3) . ?
C1_1 O2_1 1.30(2) . ?
C2_1 C3_1 1.39(2) . ?
C2_1 C7_1 1.36(2) . ?
C3_1 H3_1 0.9500 . ?
C3_1 C4_1 1.38(2) . ?
C4_1 H4_1 0.9500 . ?
C4_1 C5_1 1.42(2) . ?
C5_1 C6_1 1.39(2) . ?
C5_1 C8_1 1.549(14) . ?
C6_1 C7_1 1.37(2) . ?
C6_1 S1_1 1.776(19) . ?
C7_1 H7_1 0.9500 . ?
C8_1 C9_1 1.38(2) . ?
C8_1 C13_1 1.41(2) . ?
C9_1 H9_1 0.9500 . ?
C9_1 C10_1 1.33(2) . ?
C10_1 H10_1 0.9500 . ?
C10_1 C11_1 1.40(2) . ?
C11_1 C12_1 1.37(2) . ?
C11_1 C14_1 1.50(3) . ?
C12_1 H12_1 0.9500 . ?
C12_1 C13_1 1.38(2) . ?
C13_1 S1_1 1.78(2) . ?
C14_1 O3_1 1.22(3) . ?
C14_1 O4_1 1.29(3) . ?
O5_1 S1_1 1.411(17) . ?
O6_1 S1_1 1.438(19) . ?
C1_2 C2_2 1.48(3) . ?
C1_2 O1_2 1.29(4) . ?
C1_2 O2_2 1.29(4) . ?
C2_2 C3_2 1.3900 . ?
C2_2 C7_2 1.3900 . ?
C3_2 H3_2 0.9500 . ?
C3_2 C4_2 1.3900 . ?
C4_2 H4_2 0.9500 . ?
C4_2 C5_2 1.3900 . ?
C5_2 C6_2 1.3900 . ?
C5_2 C8_2 1.57(2) . ?
C6_2 C7_2 1.3900 . ?
C6_2 S1_2 1.80(2) . ?
C7_2 H7_2 0.9500 . ?
C8_2 C9_2 1.3900 . ?
C8_2 C13_2 1.3900 . ?
C9_2 H9_2 0.9500 . ?
C9_2 C10_2 1.3900 . ?
C10_2 H10_2 0.9500 . ?
C10_2 C11_2 1.3900 . ?
C11_2 C12_2 1.3900 . ?
C11_2 C14_2 1.50(4) . ?
C12_2 H12_2 0.9500 . ?
C12_2 C13_2 1.3900 . ?
C13_2 S1_2 1.77(2) . ?
C14_2 O3_2 1.21(3) . ?
C14_2 O4_2 1.29(4) . ?
O5_2 S1_2 1.38(3) . ?
O6_2 S1_2 1.43(3) . ?
P1_4 C3_4 1.795(14) . ?
P1_4 O1_4 1.535(14) . ?
P1_4 O2_4 1.532(14) . ?
P1_4 O3_4 1.534(13) . ?
C3_4 C2_4 1.3900 . ?
C3_4 C4_4 1.3900 . ?
C2_4 H2_4 0.9500 . ?
C2_4 C1_4 1.3900 . ?
C1_4 H1_4 0.9500 . ?
C1_4 N1_4 1.3900 . ?
N1_4 C5_4 1.3900 . ?
C5_4 H5_4 0.9500 . ?
C5_4 C4_4 1.3900 . ?
C4_4 H4_4 0.9500 . ?
N1_5 C1_5 1.50(3) 2_675 ?
N1_5 C1_5 1.50(3) . ?
N1_5 C3_5 1.52(3) . ?
N1_5 C3_5 1.52(3) 2_675 ?
C1_5 H1A_5 0.9800 . ?
C1_5 H1B_5 0.9800 . ?
C1_5 H1C_5 0.9800 . ?
C3_5 H3A_5 0.9800 . ?
C3_5 H3B_5 0.9800 . ?
C3_5 H3C_5 0.9800 . ?

loop_
_geom_torsion_atom_site_label_1
_geom_torsion_atom_site_label_2
_geom_torsion_atom_site_label_3
_geom_torsion_atom_site_label_4
_geom_torsion
_geom_torsion_site_symmetry_1
_geom_torsion_site_symmetry_2
_geom_torsion_site_symmetry_3
_geom_torsion_site_symmetry_4
_geom_torsion_publ_flag
O8 V5 O3_2 C14_2 140(6) . . . . ?
O12 V5 O3_2 C14_2 42(7) . . . . ?
O13 V5 O3_2 C14_2 -72(9) . . . . ?
O15 V5 O3_2 C14_2 -115(6) . . . . ?
C8 O10 V3 O5 -144(2) . . . 4_656 ?
C8 O10 V3 O7 38.9(18) . . . . ?
C8 O10 V3 O9 138.7(18) . . . . ?
C8 O10 V3 V4 138.7(19) . . . . ?
C8 O10 V3 O1_1 -54.9(17) . . . . ?
C8 O10 V3 O1_4 -136.1(17) . . . . ?
V4 O10 V3 O5 77.3(18) . . . 4_656 ?
V4 O10 V3 O7 -99.8(8) . . . . ?
V4 O10 V3 O9 0.0(7) . . . . ?
V4 O10 V3 O1_1 166.4(7) . . . . ?
V4 O10 V3 O1_4 85.2(7) . . . . ?
V6 V5 O3_2 C14_2 -106(6) . . . . ?
C1_1 C2_1 C3_1 C4_1 179(2) . . . . ?
C1_1 C2_1 C7_1 C6_1 175(2) . . . . ?
C2_1 C1_1 O1_1 V3 160.8(17) . . . . ?
C2_1 C1_1 O2_1 V1 -163.6(16) . . . 4_656 ?
C2_1 C3_1 C4_1 C5_1 8(4) . . . . ?
C3_1 C2_1 C7_1 C6_1 -4(4) . . . . ?
C3_1 C4_1 C5_1 C6_1 -10(4) . . . . ?
C3_1 C4_1 C5_1 C8_1 -172(3) . . . . ?
C4_1 C5_1 C6_1 C7_1 5(4) . . . . ?
C4_1 C5_1 C6_1 S1_1 -177(2) . . . . ?
C4_1 C5_1 C8_1 C9_1 -12(5) . . . . ?
C4_1 C5_1 C8_1 C13_1 170(3) . . . . ?
C5_1 C6_1 C7_1 C2_1 2(4) . . . . ?
C5_1 C6_1 S1_1 C13_1 11(2) . . . . ?
C5_1 C6_1 S1_1 O5_1 119(2) . . . . ?
C5_1 C6_1 S1_1 O6_1 -105(2) . . . . ?
C5_1 C8_1 C9_1 C10_1 177(3) . . . . ?
C5_1 C8_1 C13_1 C12_1 180(2) . . . . ?
C5_1 C8_1 C13_1 S1_1 2(3) . . . . ?
C6_1 C5_1 C8_1 C9_1 -176(3) . . . . ?
C6_1 C5_1 C8_1 C13_1 6(3) . . . . ?
C7_1 C2_1 C3_1 C4_1 -1(4) . . . . ?
C7_1 C6_1 S1_1 C13_1 -171(3) . . . . ?
C7_1 C6_1 S1_1 O5_1 -63(3) . . . . ?
C7_1 C6_1 S1_1 O6_1 72(3) . . . . ?
C8_1 C5_1 C6_1 C7_1 170(2) . . . . ?
C8_1 C5_1 C6_1 S1_1 -12(3) . . . . ?
C8_1 C9_1 C10_1 C11_1 9(5) . . . . ?
C8_1 C13_1 S1_1 C6_1 -8(2) . . . . ?
C8_1 C13_1 S1_1 O5_1 -119(2) . . . . ?
C8_1 C13_1 S1_1 O6_1 111(2) . . . . ?
C9_1 C8_1 C13_1 C12_1 2(5) . . . . ?
C9_1 C8_1 C13_1 S1_1 -176(2) . . . . ?
C9_1 C10_1 C11_1 C12_1 -8(5) . . . . ?
C9_1 C10_1 C11_1 C14_1 -170(3) . . . . ?
C10_1 C11_1 C12_1 C13_1 4(4) . . . . ?
C10_1 C11_1 C14_1 O3_1 -11(4) . . . . ?
C10_1 C11_1 C14_1 O4_1 169(3) . . . . ?
C11_1 C12_1 C13_1 C8_1 -1(4) . . . . ?
C11_1 C12_1 C13_1 S1_1 176(2) . . . . ?
C11_1 C14_1 O3_1 V2 179.7(16) . . . . ?
C11_1 C14_1 O4_1 V6 -177.5(17) . . . 3_566 ?
C12_1 C11_1 C14_1 O3_1 -174(3) . . . . ?
C12_1 C11_1 C14_1 O4_1 7(4) . . . . ?
C12_1 C13_1 S1_1 C6_1 175(3) . . . . ?
C12_1 C13_1 S1_1 O5_1 64(3) . . . . ?
C12_1 C13_1 S1_1 O6_1 -67(3) . . . . ?
C13_1 C8_1 C9_1 C10_1 -5(5) . . . . ?
C14_1 C11_1 C12_1 C13_1 167(2) . . . . ?
O1_1 C1_1 C2_1 C3_1 3(4) . . . . ?
O1_1 C1_1 C2_1 C7_1 -177(2) . . . . ?
O1_1 C1_1 O2_1 V1 15(4) . . . 4_656 ?
O2_1 C1_1 C2_1 C3_1 -178(2) . . . . ?
O2_1 C1_1 C2_1 C7_1 2(4) . . . . ?
O2_1 C1_1 O1_1 V3 -18(4) . . . . ?
O3_1 C14_1 O4_1 V6 3(5) . . . 3_566 ?
O4_1 C14_1 O3_1 V2 -1(5) . . . . ?
S1_1 C6_1 C7_1 C2_1 -175(2) . . . . ?
C1_2 C2_2 C3_2 C4_2 -179(6) . . . . ?
C1_2 C2_2 C7_2 C6_2 179(6) . . . . ?
C2_2 C3_2 C4_2 C5_2 0.0 . . . . ?
C3_2 C2_2 C7_2 C6_2 0.0 . . . . ?
C3_2 C4_2 C5_2 C6_2 0.0 . . . . ?
C3_2 C4_2 C5_2 C8_2 -175(5) . . . . ?
C4_2 C5_2 C6_2 C7_2 0.0 . . . . ?
C4_2 C5_2 C6_2 S1_2 177(3) . . . . ?
C4_2 C5_2 C8_2 C9_2 -5(7) . . . . ?
C4_2 C5_2 C8_2 C13_2 -174(3) . . . . ?
C5_2 C6_2 C7_2 C2_2 0.0 . . . . ?
C5_2 C6_2 S1_2 C13_2 3(3) . . . . ?
C5_2 C6_2 S1_2 O5_2 112(3) . . . . ?
C5_2 C6_2 S1_2 O6_2 -111(3) . . . . ?
C5_2 C8_2 C9_2 C10_2 -168(5) . . . . ?
C5_2 C8_2 C13_2 C12_2 170(4) . . . . ?
C5_2 C8_2 C13_2 S1_2 -8(3) . . . . ?
C6_2 C5_2 C8_2 C9_2 179(3) . . . . ?
C6_2 C5_2 C8_2 C13_2 10(3) . . . . ?
C7_2 C2_2 C3_2 C4_2 0.0 . . . . ?
C7_2 C6_2 S1_2 C13_2 179(4) . . . . ?
C7_2 C6_2 S1_2 O5_2 -72(4) . . . . ?
C7_2 C6_2 S1_2 O6_2 65(4) . . . . ?
C8_2 C5_2 C6_2 C7_2 176(4) . . . . ?
C8_2 C5_2 C6_2 S1_2 -7(3) . . . . ?
C8_2 C9_2 C10_2 C11_2 0.0 . . . . ?
C8_2 C13_2 S1_2 C6_2 4(2) . . . . ?
C8_2 C13_2 S1_2 O5_2 -106(3) . . . . ?
C8_2 C13_2 S1_2 O6_2 121(3) . . . . ?
C9_2 C8_2 C13_2 C12_2 0.0 . . . . ?
C9_2 C8_2 C13_2 S1_2 -179(3) . . . . ?
C9_2 C10_2 C11_2 C12_2 0.0 . . . . ?
C9_2 C10_2 C11_2 C14_2 -173(4) . . . . ?
C10_2 C11_2 C12_2 C13_2 0.0 . . . . ?
C10_2 C11_2 C14_2 O3_2 5(7) . . . . ?
C10_2 C11_2 C14_2 O4_2 -166(4) . . . . ?
C11_2 C12_2 C13_2 C8_2 0.0 . . . . ?
C11_2 C12_2 C13_2 S1_2 178(4) . . . . ?
C11_2 C14_2 O3_2 V5 175(4) . . . . ?
C11_2 C14_2 O4_2 V4 177(3) . . . . ?
C12_2 C11_2 C14_2 O3_2 -169(4) . . . . ?
C12_2 C11_2 C14_2 O4_2 20(6) . . . . ?
C12_2 C13_2 S1_2 C6_2 -175(3) . . . . ?
C12_2 C13_2 S1_2 O5_2 76(4) . . . . ?
C12_2 C13_2 S1_2 O6_2 -57(4) . . . . ?
C13_2 C8_2 C9_2 C10_2 0.0 . . . . ?
C14_2 C11_2 C12_2 C13_2 174(4) . . . . ?
O1_2 C1_2 C2_2 C3_2 21(10) . . . . ?
O1_2 C1_2 C2_2 C7_2 -159(6) . . . . ?
O2_2 C1_2 C2_2 C3_2 -174(6) . . . . ?
O2_2 C1_2 C2_2 C7_2 7(10) . . . . ?
O3_2 C14_2 O4_2 V4 7(8) . . . . ?
O4_2 C14_2 O3_2 V5 -15(11) . . . . ?
S1_2 C6_2 C7_2 C2_2 -176(4) . . . . ?
P1_4 C3_4 C2_4 C1_4 -176.8(16) . . . . ?
P1_4 C3_4 C4_4 C5_4 176.9(15) . . . . ?
C3_4 P1_4 O1_4 V1 -97.5(12) . . . 4_656 ?
C3_4 P1_4 O1_4 V3 97.4(12) . . . . ?
C3_4 P1_4 O2_4 V2 101.9(11) . . . 4_656 ?
C3_4 P1_4 O2_4 V6 -109.9(10) . . . . ?
C3_4 P1_4 O3_4 V4 -98.2(13) . . . . ?
C3_4 P1_4 O3_4 V5 108.0(12) . . . . ?
C3_4 C2_4 C1_4 N1_4 0.0 . . . . ?
C2_4 C3_4 C4_4 C5_4 0.0 . . . . ?
C2_4 C1_4 N1_4 C5_4 0.0 . . . . ?
C1_4 N1_4 C5_4 C4_4 0.0 . . . . ?
N1_4 C5_4 C4_4 C3_4 0.0 . . . . ?
C4_4 C3_4 C2_4 C1_4 0.0 . . . . ?
O1_4 P1_4 C3_4 C2_4 90.2(13) . . . . ?
O1_4 P1_4 C3_4 C4_4 -86.6(12) . . . . ?
O1_4 P1_4 O2_4 V2 -11.8(11) . . . 4_656 ?
O1_4 P1_4 O2_4 V6 136.4(9) . . . . ?
O1_4 P1_4 O3_4 V4 16.2(14) . . . . ?
O1_4 P1_4 O3_4 V5 -137.7(10) . . . . ?
O2_4 P1_4 C3_4 C2_4 -27.8(15) . . . . ?
O2_4 P1_4 C3_4 C4_4 155.4(11) . . . . ?
O2_4 P1_4 O1_4 V1 18.6(12) . . . 4_656 ?
O2_4 P1_4 O1_4 V3 -146.5(9) . . . . ?
O2_4 P1_4 O3_4 V4 141.6(10) . . . . ?
O2_4 P1_4 O3_4 V5 -12.2(14) . . . . ?
O3_4 V5 O3_2 C14_2 -30(6) . . . . ?
O3_4 P1_4 C3_4 C2_4 -151.1(12) . . . . ?
O3_4 P1_4 C3_4 C4_4 32.1(14) . . . . ?
O3_4 P1_4 O1_4 V1 145.3(9) . . . 4_656 ?
O3_4 P1_4 O1_4 V3 -19.7(13) . . . . ?
O3_4 P1_4 O2_4 V2 -137.4(9) . . . 4_656 ?
O3_4 P1_4 O2_4 V6 10.8(13) . . . . ?

loop_
_platon_squeeze_void_nr
_platon_squeeze_void_average_x
_platon_squeeze_void_average_y
_platon_squeeze_void_average_z
_platon_squeeze_void_volume
_platon_squeeze_void_count_electrons
_platon_squeeze_void_content
1 -0.090 -0.077 -0.009 5500 1473 ' '

loop_
_twin_individual_id
_twin_individual_mass_fraction_refined
1 0.782(17)
2 0.218(17)
